data_4346435
loop_
_publ_author_name
'Yang, Dawei'
'Li, Yang'
'Wang, Baomin'
'Zhao, Xiangyu'
'Su, Linan'
'Chen, Si'
'Tong, Peng'
'Luo, Yi'
'Qu, Jingping'

_publ_section_title
;
 Synthesis and Electrocatalytic Property of Diiron Hydride Complexes
 Derived from a Thiolate-Bridged Diiron Complex.
;
_journal_issue 21
_journal_name_full 'Inorganic chemistry'
_journal_page_first 10243
_journal_page_last 10249
_journal_paper_doi 10.1021/acs.inorgchem.5b01508
_journal_volume 54
_journal_year 2015
_chemical_formula_sum 'C26 H35 B F4 Ru2 S2'
_chemical_formula_weight 700.61
_space_group_IT_number 14
_space_group_name_Hall '-P 2ybc'
_space_group_name_H-M_alt 'P 1 21/c 1'
_symmetry_cell_setting monoclinic
_symmetry_space_group_name_H-M 'P 1 21/c 1'
_atom_sites_solution_hydrogens geom
_atom_sites_solution_primary direct
_atom_sites_solution_secondary difmap
_audit_creation_method SHELXL-97
_cell_angle_alpha 90.00
_cell_angle_beta 115.1470(10)
_cell_angle_gamma 90.00
_cell_formula_units_Z 8
_cell_length_a 14.6275(12)
_cell_length_b 27.412(2)
_cell_length_c 15.5093(13)
_cell_measurement_temperature 298(2)
_cell_volume 5629.3(8)
_computing_cell_refinement 'Bruker SMART'
_computing_data_collection 'Bruker SMART'
_computing_data_reduction 'Bruker SAINT'
_computing_molecular_graphics 'Bruker SHELXTL'
_computing_publication_material 'Bruker SHELXTL'
_computing_structure_refinement 'Bruker SHELXTL'
_computing_structure_solution 'Bruker SHELXTL'
_diffrn_ambient_temperature 298(2)
_diffrn_measured_fraction_theta_full 0.997
_diffrn_measured_fraction_theta_max 0.997
_diffrn_measurement_device_type 'CCD area detector'
_diffrn_measurement_method 'phi and omega scans'
_diffrn_radiation_monochromator graphite
_diffrn_radiation_source 'fine-focus sealed tube'
_diffrn_radiation_type MoK\a
_diffrn_radiation_wavelength 0.71073
_diffrn_reflns_av_R_equivalents 0.0278
_diffrn_reflns_av_sigmaI/netI 0.0356
_diffrn_reflns_limit_h_max 17
_diffrn_reflns_limit_h_min -17
_diffrn_reflns_limit_k_max 28
_diffrn_reflns_limit_k_min -32
_diffrn_reflns_limit_l_max 13
_diffrn_reflns_limit_l_min -18
_diffrn_reflns_number 25591
_diffrn_reflns_theta_full 25.00
_diffrn_reflns_theta_max 25.00
_diffrn_reflns_theta_min 1.54
_exptl_absorpt_coefficient_mu 1.262
_exptl_absorpt_correction_T_max 0.6958
_exptl_absorpt_correction_T_min 0.6006
_exptl_absorpt_correction_type empirical
_exptl_absorpt_process_details SADABS
_exptl_crystal_colour black
_exptl_crystal_density_diffrn 1.653
_exptl_crystal_density_method 'not measured'
_exptl_crystal_description block
_exptl_crystal_F_000 2816
_exptl_crystal_size_max 0.45
_exptl_crystal_size_mid 0.33
_exptl_crystal_size_min 0.31
_refine_diff_density_max 0.824
_refine_diff_density_min -0.411
_refine_diff_density_rms 0.084
_refine_ls_extinction_method none
_refine_ls_goodness_of_fit_ref 1.018
_refine_ls_hydrogen_treatment 'riding mode'
_refine_ls_matrix_type full
_refine_ls_number_parameters 685
_refine_ls_number_reflns 9901
_refine_ls_number_restraints 102
_refine_ls_restrained_S_all 1.026
_refine_ls_R_factor_all 0.0435
_refine_ls_R_factor_gt 0.0330
_refine_ls_shift/su_max 0.005
_refine_ls_shift/su_mean 0.000
_refine_ls_structure_factor_coef Fsqd
_refine_ls_weighting_details 'calc w=1/[\s^2^(Fo^2^)+(0.0488P)^2^+1.6891P] where P=(Fo^2^+2Fc^2^)/3'
_refine_ls_weighting_scheme calc
_refine_ls_wR_factor_gt 0.0835
_refine_ls_wR_factor_ref 0.0883
_reflns_number_gt 8184
_reflns_number_total 9901
_reflns_threshold_expression >2sigma(I)
_cod_data_source_file ic5b01508_si_005.cif
_cod_data_source_block 1
_cod_depositor_comments
;
The following automatic conversions were performed:

data item '_symmetry_cell_setting' value 'Monoclinic' was changed to
'monoclinic' in accordance with the
/home/saulius/struct/COD-crude-data/automatic-downloads/DataCite-retrospective/ACS/depositions/lib/dictionaries/cif_core.dic
dictionary named 'cif_core.dic' version 2.4.2 last updated on
2011-04-26.

Automatic conversion script
Id: cif_fix_values 6909 2019-04-08 15:41:33Z antanas 
;
_cod_original_cell_volume 5629.4(8)
_cod_original_sg_symbol_H-M 'P2(1)/c  '
_cod_database_code 4346435

loop_
_symmetry_equiv_pos_as_xyz
'x, y, z'
'-x, y+1/2, -z+1/2'
'-x, -y, -z'
'x, -y-1/2, z-1/2'

loop_
_atom_site_label
_atom_site_type_symbol
_atom_site_fract_x
_atom_site_fract_y
_atom_site_fract_z
_atom_site_U_iso_or_equiv
_atom_site_adp_type
_atom_site_occupancy
_atom_site_symmetry_multiplicity
_atom_site_calc_flag
_atom_site_refinement_flags
_atom_site_disorder_assembly
_atom_site_disorder_group
Ru1 Ru 0.47949(2) 0.947775(10) -0.29436(2) 0.03347(9) Uani 1 1 d . . .
Ru2 Ru 0.59097(2) 1.030119(11) -0.20038(2) 0.03487(9) Uani 1 1 d . A .
Ru3 Ru 1.14552(2) 0.200778(10) 0.59858(2) 0.03584(9) Uani 1 1 d . . .
Ru4 Ru 1.02769(2) 0.286233(11) 0.54111(2) 0.03563(9) Uani 1 1 d . . .
S1 S 0.43598(7) 1.01064(4) -0.20686(7) 0.0395(2) Uani 1 1 d . . .
S2 S 0.51962(7) 1.02084(3) -0.36163(6) 0.0353(2) Uani 1 1 d . . .
S3 S 1.09331(8) 0.25643(4) 0.69277(7) 0.0497(3) Uani 1 1 d . . .
S4 S 1.18627(8) 0.27896(4) 0.54853(8) 0.0476(3) Uani 1 1 d . . .
C1 C 0.4150(3) 0.87881(14) -0.2774(3) 0.0495(10) Uani 1 1 d . . .
C2 C 0.5199(3) 0.88059(13) -0.2142(3) 0.0459(10) Uani 1 1 d . . .
C3 C 0.5758(3) 0.88382(13) -0.2711(3) 0.0482(10) Uani 1 1 d . . .
C4 C 0.5049(3) 0.88421(13) -0.3689(3) 0.0489(11) Uani 1 1 d . . .
C5 C 0.4064(4) 0.88079(13) -0.3725(3) 0.0502(11) Uani 1 1 d . . .
C6 C 0.3291(4) 0.87302(17) -0.2491(4) 0.0690(14) Uani 1 1 d . . .
H6A H 0.3150 0.8390 -0.2468 0.104 Uiso 1 1 calc R . .
H6B H 0.2702 0.8891 -0.2950 0.104 Uiso 1 1 calc R . .
H6C H 0.3474 0.8873 -0.1875 0.104 Uiso 1 1 calc R . .
C7 C 0.5635(4) 0.87586(17) -0.1080(3) 0.0694(14) Uani 1 1 d . . .
H7A H 0.5746 0.8420 -0.0907 0.104 Uiso 1 1 calc R . .
H7B H 0.5172 0.8894 -0.0853 0.104 Uiso 1 1 calc R . .
H7C H 0.6264 0.8931 -0.0799 0.104 Uiso 1 1 calc R . .
C8 C 0.6879(3) 0.88264(16) -0.2377(4) 0.0655(13) Uani 1 1 d . . .
H8A H 0.7100 0.8494 -0.2339 0.098 Uiso 1 1 calc R . .
H8B H 0.7198 0.8976 -0.1760 0.098 Uiso 1 1 calc R . .
H8C H 0.7058 0.9002 -0.2819 0.098 Uiso 1 1 calc R . .
C9 C 0.5310(4) 0.88407(17) -0.4524(3) 0.0716(15) Uani 1 1 d . . .
H9A H 0.5376 0.8510 -0.4695 0.107 Uiso 1 1 calc R . .
H9B H 0.5937 0.9010 -0.4358 0.107 Uiso 1 1 calc R . .
H9C H 0.4786 0.9001 -0.5053 0.107 Uiso 1 1 calc R . .
C10 C 0.3105(4) 0.87876(17) -0.4617(3) 0.0704(14) Uani 1 1 d . . .
H10A H 0.2948 0.8454 -0.4813 0.106 Uiso 1 1 calc R . .
H10B H 0.3186 0.8968 -0.5110 0.106 Uiso 1 1 calc R . .
H10C H 0.2566 0.8927 -0.4500 0.106 Uiso 1 1 calc R . .
C11 C 0.7356(3) 1.02194(17) -0.0735(3) 0.0620(12) Uani 1 1 d U . .
C12 C 0.6763(3) 1.0552(2) -0.0532(3) 0.0661(13) Uani 1 1 d U A .
C13 C 0.6573(3) 1.09455(18) -0.1180(4) 0.0791(17) Uani 1 1 d U . .
C14 C 0.7075(4) 1.0838(2) -0.1767(4) 0.0797(17) Uani 1 1 d U A .
C15 C 0.7545(3) 1.0392(2) -0.1489(4) 0.0668(13) Uani 1 1 d U A .
C16 C 0.7771(9) 0.9768(4) -0.0107(7) 0.087(3) Uani 0.742(11) 1 d PU A 1
H16A H 0.8422 0.9842 0.0393 0.130 Uiso 0.742(11) 1 calc PR A 1
H16B H 0.7833 0.9505 -0.0486 0.130 Uiso 0.742(11) 1 calc PR A 1
H16C H 0.7318 0.9675 0.0166 0.130 Uiso 0.742(11) 1 calc PR A 1
C17 C 0.6422(10) 1.0564(5) 0.0233(9) 0.106(4) Uani 0.742(11) 1 d PU A 1
H17A H 0.6954 1.0688 0.0805 0.159 Uiso 0.742(11) 1 calc PR A 1
H17B H 0.6247 1.0240 0.0345 0.159 Uiso 0.742(11) 1 calc PR A 1
H17C H 0.5841 1.0772 0.0048 0.159 Uiso 0.742(11) 1 calc PR A 1
C18 C 0.6064(7) 1.1431(3) -0.1292(9) 0.116(5) Uani 0.742(11) 1 d PU A 1
H18A H 0.6518 1.1657 -0.0841 0.174 Uiso 0.742(11) 1 calc PR A 1
H18B H 0.5470 1.1395 -0.1181 0.174 Uiso 0.742(11) 1 calc PR A 1
H18C H 0.5877 1.1550 -0.1926 0.174 Uiso 0.742(11) 1 calc PR A 1
C19 C 0.7174(8) 1.1133(4) -0.2577(6) 0.104(4) Uani 0.742(11) 1 d PU A 1
H19A H 0.7745 1.1348 -0.2309 0.155 Uiso 0.742(11) 1 calc PR A 1
H19B H 0.6572 1.1322 -0.2907 0.155 Uiso 0.742(11) 1 calc PR A 1
H19C H 0.7266 1.0913 -0.3015 0.155 Uiso 0.742(11) 1 calc PR A 1
C20 C 0.8251(6) 1.0106(4) -0.1834(7) 0.089(3) Uani 0.742(11) 1 d PU A 1
H20A H 0.8934 1.0216 -0.1489 0.133 Uiso 0.742(11) 1 calc PR A 1
H20B H 0.8039 1.0162 -0.2503 0.133 Uiso 0.742(11) 1 calc PR A 1
H20C H 0.8214 0.9764 -0.1723 0.133 Uiso 0.742(11) 1 calc PR A 1
C16' C 0.804(3) 0.9772(12) -0.049(2) 0.104(9) Uani 0.258(11) 1 d PU A 2
H16D H 0.8647 0.9836 0.0081 0.156 Uiso 0.258(11) 1 calc PR A 2
H16E H 0.8222 0.9702 -0.1003 0.156 Uiso 0.258(11) 1 calc PR A 2
H16F H 0.7699 0.9497 -0.0381 0.156 Uiso 0.258(11) 1 calc PR A 2
C17' C 0.652(3) 1.0262(13) 0.034(3) 0.105(9) Uani 0.258(11) 1 d PU A 2
H17D H 0.6938 1.0398 0.0955 0.157 Uiso 0.258(11) 1 calc PR A 2
H17E H 0.6654 0.9919 0.0344 0.157 Uiso 0.258(11) 1 calc PR A 2
H17F H 0.5820 1.0308 0.0216 0.157 Uiso 0.258(11) 1 calc PR A 2
C18' C 0.5751(18) 1.1253(10) -0.077(2) 0.095(9) Uani 0.258(11) 1 d PU A 2
H18D H 0.6087 1.1535 -0.0408 0.142 Uiso 0.258(11) 1 calc PR A 2
H18E H 0.5575 1.1036 -0.0380 0.142 Uiso 0.258(11) 1 calc PR A 2
H18F H 0.5149 1.1353 -0.1310 0.142 Uiso 0.258(11) 1 calc PR A 2
C19' C 0.665(2) 1.1389(11) -0.2311(18) 0.102(9) Uani 0.258(11) 1 d PU A 2
H19D H 0.7209 1.1606 -0.2165 0.154 Uiso 0.258(11) 1 calc PR A 2
H19E H 0.6187 1.1527 -0.2084 0.154 Uiso 0.258(11) 1 calc PR A 2
H19F H 0.6307 1.1343 -0.2988 0.154 Uiso 0.258(11) 1 calc PR A 2
C20' C 0.8033(16) 1.0447(12) -0.2159(19) 0.087(6) Uani 0.258(11) 1 d PU A 2
H20D H 0.8747 1.0491 -0.1801 0.130 Uiso 0.258(11) 1 calc PR A 2
H20E H 0.7753 1.0725 -0.2561 0.130 Uiso 0.258(11) 1 calc PR A 2
H20F H 0.7911 1.0159 -0.2545 0.130 Uiso 0.258(11) 1 calc PR A 2
C21 C 0.3527(3) 1.00462(13) -0.3279(3) 0.0363(8) Uani 1 1 d . . .
C22 C 0.3899(3) 1.00931(13) -0.3975(3) 0.0360(8) Uani 1 1 d . . .
C23 C 0.3223(3) 1.00602(15) -0.4954(3) 0.0477(10) Uani 1 1 d . . .
H23A H 0.3466 1.0072 -0.5419 0.057 Uiso 1 1 calc R . .
C24 C 0.2217(3) 1.00114(17) -0.5204(3) 0.0590(12) Uani 1 1 d . . .
H24A H 0.1767 1.0012 -0.5845 0.071 Uiso 1 1 calc R . .
C25 C 0.1852(3) 0.99609(17) -0.4513(4) 0.0599(12) Uani 1 1 d . . .
H25A H 0.1160 0.9928 -0.4702 0.072 Uiso 1 1 calc R . .
C26 C 0.2479(3) 0.99588(15) -0.3570(3) 0.0493(10) Uani 1 1 d . . .
H26A H 0.2228 0.9901 -0.3121 0.059 Uiso 1 1 calc R . .
C31 C 1.0699(3) 0.13905(15) 0.5033(3) 0.0532(11) Uani 1 1 d . . .
C32 C 1.0777(3) 0.12933(14) 0.5952(3) 0.0504(10) Uani 1 1 d . . .
C33 C 1.1821(3) 0.12812(14) 0.6588(3) 0.0507(11) Uani 1 1 d . . .
C34 C 1.2389(3) 0.13782(14) 0.6042(3) 0.0517(11) Uani 1 1 d . . .
C35 C 1.1688(4) 0.14497(14) 0.5079(3) 0.0520(11) Uani 1 1 d . . .
C36 C 0.9733(4) 0.13758(19) 0.4129(4) 0.0822(17) Uani 1 1 d . . .
H36A H 0.9613 0.1049 0.3884 0.123 Uiso 1 1 calc R . .
H36B H 0.9791 0.1589 0.3664 0.123 Uiso 1 1 calc R . .
H36C H 0.9180 0.1480 0.4263 0.123 Uiso 1 1 calc R . .
C37 C 0.9910(4) 0.1183(2) 0.6202(4) 0.0850(17) Uani 1 1 d . . .
H37A H 0.9764 0.0840 0.6126 0.127 Uiso 1 1 calc R . .
H37B H 0.9325 0.1363 0.5789 0.127 Uiso 1 1 calc R . .
H37C H 1.0089 0.1275 0.6851 0.127 Uiso 1 1 calc R . .
C38 C 1.2252(4) 0.11455(18) 0.7622(4) 0.0800(16) Uani 1 1 d . . .
H38A H 1.2340 0.0798 0.7686 0.120 Uiso 1 1 calc R . .
H38B H 1.1799 0.1249 0.7888 0.120 Uiso 1 1 calc R . .
H38C H 1.2894 0.1303 0.7955 0.120 Uiso 1 1 calc R . .
C39 C 1.3509(3) 0.13726(18) 0.6407(4) 0.0775(16) Uani 1 1 d . . .
H39A H 1.3730 0.1050 0.6349 0.116 Uiso 1 1 calc R . .
H39B H 1.3809 0.1469 0.7065 0.116 Uiso 1 1 calc R . .
H39C H 1.3711 0.1596 0.6044 0.116 Uiso 1 1 calc R . .
C40 C 1.1942(5) 0.1532(2) 0.4249(4) 0.0853(17) Uani 1 1 d . . .
H40A H 1.2005 0.1223 0.3987 0.128 Uiso 1 1 calc R . .
H40B H 1.2568 0.1707 0.4458 0.128 Uiso 1 1 calc R . .
H40C H 1.1414 0.1719 0.3770 0.128 Uiso 1 1 calc R . .
C41 C 0.9086(3) 0.29425(16) 0.3971(3) 0.0489(10) Uani 1 1 d . . .
C42 C 0.9605(3) 0.33912(16) 0.4263(3) 0.0496(10) Uani 1 1 d . . .
C43 C 0.9471(3) 0.35630(14) 0.5061(3) 0.0468(10) Uani 1 1 d . . .
C44 C 0.8863(3) 0.32189(15) 0.5276(3) 0.0440(10) Uani 1 1 d . . .
C45 C 0.8628(3) 0.28389(15) 0.4604(3) 0.0477(10) Uani 1 1 d . . .
C46 C 0.8944(4) 0.2660(2) 0.3094(3) 0.0835(17) Uani 1 1 d . . .
H46A H 0.8354 0.2777 0.2563 0.125 Uiso 1 1 calc R . .
H46B H 0.8862 0.2320 0.3194 0.125 Uiso 1 1 calc R . .
H46C H 0.9526 0.2702 0.2965 0.125 Uiso 1 1 calc R . .
C47 C 1.0172(4) 0.3646(2) 0.3773(4) 0.0875(18) Uani 1 1 d . . .
H47A H 0.9723 0.3863 0.3294 0.131 Uiso 1 1 calc R . .
H47B H 1.0431 0.3408 0.3481 0.131 Uiso 1 1 calc R . .
H47C H 1.0722 0.3830 0.4233 0.131 Uiso 1 1 calc R . .
C48 C 0.9859(4) 0.40379(17) 0.5574(4) 0.0827(17) Uani 1 1 d . . .
H48A H 0.9367 0.4290 0.5282 0.124 Uiso 1 1 calc R . .
H48B H 1.0478 0.4123 0.5538 0.124 Uiso 1 1 calc R . .
H48C H 0.9979 0.4004 0.6230 0.124 Uiso 1 1 calc R . .
C49 C 0.8525(4) 0.3274(2) 0.6054(3) 0.0714(14) Uani 1 1 d . . .
H49A H 0.7887 0.3440 0.5812 0.107 Uiso 1 1 calc R . .
H49B H 0.9017 0.3460 0.6565 0.107 Uiso 1 1 calc R . .
H49C H 0.8455 0.2958 0.6283 0.107 Uiso 1 1 calc R . .
C50 C 0.7928(3) 0.24187(17) 0.4513(4) 0.0727(15) Uani 1 1 d . . .
H50A H 0.7245 0.2513 0.4116 0.109 Uiso 1 1 calc R . .
H50B H 0.7984 0.2330 0.5132 0.109 Uiso 1 1 calc R . .
H50C H 0.8110 0.2145 0.4233 0.109 Uiso 1 1 calc R . .
C51 C 1.2243(3) 0.24994(14) 0.7293(3) 0.0532(11) Uani 1 1 d . . .
C52 C 1.2660(3) 0.26030(14) 0.6647(3) 0.0511(11) Uani 1 1 d . . .
C53 C 1.3728(3) 0.25659(16) 0.6953(4) 0.0747(16) Uani 1 1 d . . .
H53A H 1.4011 0.2613 0.6524 0.090 Uiso 1 1 calc R . .
C54 C 1.4315(4) 0.2461(2) 0.7870(6) 0.100(2) Uani 1 1 d . . .
H54A H 1.5012 0.2455 0.8080 0.120 Uiso 1 1 calc R . .
C55 C 1.3911(5) 0.2363(2) 0.8509(5) 0.106(3) Uani 1 1 d . . .
H55A H 1.4343 0.2292 0.9138 0.127 Uiso 1 1 calc R . .
C56 C 1.2890(4) 0.23677(18) 0.8239(4) 0.0797(17) Uani 1 1 d . . .
H56A H 1.2627 0.2286 0.8671 0.096 Uiso 1 1 calc R . .
F1 F 0.3412(4) 0.7142(2) -0.0946(4) 0.181(2) Uani 1 1 d . . .
F2 F 0.4923(4) 0.7201(2) -0.0791(4) 0.169(2) Uani 1 1 d . . .
F3 F 0.4126(4) 0.78550(16) -0.0670(3) 0.161(2) Uani 1 1 d . . .
F4 F 0.3720(4) 0.75036(17) -0.2064(3) 0.1481(17) Uani 1 1 d . . .
F5 F 1.0383(4) 1.01741(18) -0.2122(3) 0.166(2) Uani 1 1 d . . .
F6 F 1.1227(3) 0.95162(16) -0.2199(3) 0.1272(14) Uani 1 1 d . . .
F7 F 0.9570(3) 0.94993(15) -0.2748(3) 0.1161(13) Uani 1 1 d . . .
F8 F 1.0276(2) 0.99148(14) -0.3528(2) 0.1002(11) Uani 1 1 d . . .
B1 B 0.4045(5) 0.7428(2) -0.1108(5) 0.0783(19) Uani 1 1 d . . .
B2 B 1.0385(5) 0.9786(3) -0.2628(4) 0.0685(16) Uani 1 1 d . . .
H1 H 0.600(3) 0.9730(13) -0.197(3) 0.050(11) Uiso 1 1 d . . .
H2 H 1.018(3) 0.2289(14) 0.516(3) 0.058(12) Uiso 1 1 d . . .

loop_
_atom_site_aniso_label
_atom_site_aniso_U_11
_atom_site_aniso_U_22
_atom_site_aniso_U_33
_atom_site_aniso_U_23
_atom_site_aniso_U_13
_atom_site_aniso_U_12
Ru1 0.03982(17) 0.02389(16) 0.03808(18) -0.00102(12) 0.01789(14) -0.00088(12)
Ru2 0.03225(16) 0.03102(17) 0.03560(18) -0.00319(13) 0.00889(13) 0.00034(12)
Ru3 0.03694(17) 0.02854(17) 0.04026(18) -0.00265(13) 0.01470(14) 0.00343(12)
Ru4 0.03023(16) 0.03369(17) 0.03878(18) 0.00009(13) 0.01062(14) 0.00337(12)
S1 0.0415(5) 0.0422(6) 0.0379(5) -0.0059(4) 0.0198(4) -0.0006(4)
S2 0.0337(5) 0.0355(5) 0.0362(5) 0.0008(4) 0.0146(4) -0.0037(4)
S3 0.0552(6) 0.0532(7) 0.0389(6) 0.0000(5) 0.0182(5) 0.0173(5)
S4 0.0398(5) 0.0381(6) 0.0673(7) 0.0029(5) 0.0250(5) 0.0021(4)
C1 0.067(3) 0.028(2) 0.062(3) -0.0041(19) 0.035(2) -0.0081(18)
C2 0.069(3) 0.0225(19) 0.050(3) 0.0064(17) 0.028(2) 0.0039(18)
C3 0.063(3) 0.023(2) 0.063(3) 0.0043(18) 0.031(2) 0.0087(18)
C4 0.076(3) 0.0208(19) 0.061(3) -0.0059(18) 0.039(2) -0.0022(18)
C5 0.074(3) 0.023(2) 0.052(3) -0.0088(18) 0.026(2) -0.0099(19)
C6 0.082(3) 0.055(3) 0.085(4) 0.000(3) 0.050(3) -0.019(2)
C7 0.099(4) 0.050(3) 0.062(3) 0.014(2) 0.037(3) 0.007(3)
C8 0.065(3) 0.039(3) 0.097(4) 0.009(2) 0.039(3) 0.016(2)
C9 0.115(4) 0.047(3) 0.074(3) -0.009(2) 0.060(3) -0.005(3)
C10 0.082(3) 0.049(3) 0.069(3) -0.016(2) 0.021(3) -0.024(2)
C11 0.047(2) 0.063(3) 0.052(3) -0.007(2) -0.002(2) 0.001(2)
C12 0.049(3) 0.091(3) 0.048(3) -0.027(2) 0.011(2) -0.013(2)
C13 0.044(3) 0.049(3) 0.091(4) -0.032(3) -0.023(3) 0.009(2)
C14 0.068(3) 0.072(3) 0.061(3) 0.005(3) -0.010(3) -0.044(3)
C15 0.039(2) 0.088(3) 0.064(3) -0.022(3) 0.013(2) -0.017(2)
C16 0.088(7) 0.078(5) 0.060(6) 0.015(5) -0.001(4) 0.010(5)
C17 0.096(6) 0.160(11) 0.063(6) -0.045(8) 0.034(5) -0.042(9)
C18 0.074(6) 0.052(5) 0.151(10) -0.046(6) -0.021(6) 0.010(4)
C19 0.090(7) 0.117(8) 0.070(5) 0.018(5) 0.002(5) -0.067(6)
C20 0.053(4) 0.118(7) 0.099(6) -0.037(6) 0.035(4) -0.002(5)
C16' 0.082(13) 0.069(11) 0.092(14) -0.001(13) -0.031(12) 0.018(11)
C17' 0.121(15) 0.14(2) 0.044(11) -0.017(18) 0.028(11) -0.05(2)
C18' 0.057(12) 0.057(14) 0.133(19) -0.048(13) 0.003(12) 0.009(10)
C19' 0.113(17) 0.106(17) 0.058(12) 0.022(12) 0.008(11) -0.062(13)
C20' 0.035(9) 0.124(13) 0.102(12) -0.045(11) 0.030(9) -0.009(10)
C21 0.0327(19) 0.031(2) 0.044(2) -0.0027(16) 0.0149(17) 0.0014(15)
C22 0.0328(19) 0.031(2) 0.041(2) -0.0021(16) 0.0117(17) -0.0009(15)
C23 0.048(2) 0.050(3) 0.039(2) -0.0029(19) 0.013(2) -0.0065(19)
C24 0.037(2) 0.070(3) 0.052(3) -0.006(2) 0.002(2) -0.003(2)
C25 0.034(2) 0.061(3) 0.077(3) -0.014(3) 0.016(2) -0.005(2)
C26 0.040(2) 0.053(3) 0.058(3) -0.009(2) 0.024(2) -0.0066(19)
C31 0.060(3) 0.035(2) 0.057(3) -0.011(2) 0.018(2) -0.0015(19)
C32 0.062(3) 0.028(2) 0.063(3) -0.0082(19) 0.029(2) -0.0056(18)
C33 0.066(3) 0.027(2) 0.057(3) 0.0058(19) 0.024(2) 0.0088(19)
C34 0.055(3) 0.029(2) 0.073(3) -0.005(2) 0.030(2) 0.0095(18)
C35 0.075(3) 0.031(2) 0.058(3) -0.0051(19) 0.036(3) 0.006(2)
C36 0.076(4) 0.066(3) 0.078(4) -0.033(3) 0.008(3) -0.003(3)
C37 0.086(4) 0.073(4) 0.115(5) -0.011(3) 0.061(4) -0.024(3)
C38 0.106(4) 0.060(3) 0.066(3) 0.017(3) 0.029(3) 0.012(3)
C39 0.055(3) 0.052(3) 0.123(5) -0.005(3) 0.034(3) 0.014(2)
C40 0.133(5) 0.070(4) 0.083(4) -0.003(3) 0.075(4) 0.009(3)
C41 0.042(2) 0.056(3) 0.038(2) -0.0004(19) 0.0072(19) 0.0146(19)
C42 0.042(2) 0.051(3) 0.052(3) 0.017(2) 0.016(2) 0.0105(19)
C43 0.040(2) 0.036(2) 0.050(3) 0.0005(19) 0.0054(19) 0.0077(17)
C44 0.035(2) 0.048(2) 0.044(2) 0.0011(19) 0.0116(18) 0.0147(18)
C45 0.032(2) 0.042(2) 0.059(3) 0.004(2) 0.011(2) 0.0031(17)
C46 0.087(4) 0.097(4) 0.052(3) -0.016(3) 0.015(3) 0.029(3)
C47 0.091(4) 0.091(4) 0.089(4) 0.042(3) 0.046(3) 0.015(3)
C48 0.084(4) 0.041(3) 0.098(4) -0.015(3) 0.015(3) -0.001(2)
C49 0.060(3) 0.095(4) 0.065(3) 0.005(3) 0.033(3) 0.025(3)
C50 0.045(3) 0.060(3) 0.102(4) -0.003(3) 0.021(3) -0.011(2)
C51 0.050(2) 0.035(2) 0.052(3) -0.0118(19) -0.001(2) 0.0141(18)
C52 0.036(2) 0.033(2) 0.070(3) -0.010(2) 0.009(2) 0.0007(17)
C53 0.037(2) 0.042(3) 0.121(5) -0.007(3) 0.010(3) 0.006(2)
C54 0.045(3) 0.060(4) 0.139(7) -0.022(4) -0.015(4) 0.016(3)
C55 0.088(5) 0.069(4) 0.086(5) -0.024(4) -0.036(4) 0.032(4)
C56 0.090(4) 0.066(3) 0.050(3) -0.014(3) -0.003(3) 0.029(3)
F1 0.210(6) 0.159(5) 0.236(6) 0.018(4) 0.155(5) -0.039(4)
F2 0.140(4) 0.230(6) 0.152(4) 0.083(4) 0.078(3) 0.098(4)
F3 0.228(5) 0.091(3) 0.116(3) -0.013(3) 0.025(4) 0.004(3)
F4 0.185(4) 0.154(4) 0.082(3) 0.027(3) 0.035(3) 0.016(3)
F5 0.225(6) 0.137(4) 0.144(4) -0.053(3) 0.085(4) 0.004(4)
F6 0.078(2) 0.171(4) 0.112(3) 0.045(3) 0.021(2) 0.043(2)
F7 0.092(3) 0.144(3) 0.111(3) 0.017(2) 0.042(2) -0.021(2)
F8 0.076(2) 0.151(3) 0.074(2) 0.029(2) 0.0318(18) 0.012(2)
B1 0.084(5) 0.057(4) 0.071(4) 0.014(3) 0.011(4) 0.003(3)
B2 0.058(4) 0.087(5) 0.057(4) 0.003(3) 0.022(3) 0.005(3)

loop_
_atom_type_symbol
_atom_type_description
_atom_type_scat_dispersion_real
_atom_type_scat_dispersion_imag
_atom_type_scat_source
C C 0.0033 0.0016 'International Tables Vol C Tables 4.2.6.8 and 6.1.1.4'
H H 0.0000 0.0000 'International Tables Vol C Tables 4.2.6.8 and 6.1.1.4'
B B 0.0013 0.0007 'International Tables Vol C Tables 4.2.6.8 and 6.1.1.4'
F F 0.0171 0.0103 'International Tables Vol C Tables 4.2.6.8 and 6.1.1.4'
S S 0.1246 0.1234 'International Tables Vol C Tables 4.2.6.8 and 6.1.1.4'
Ru Ru -1.2594 0.8363 'International Tables Vol C Tables 4.2.6.8 and 6.1.1.4'

loop_
_geom_angle_atom_site_label_1
_geom_angle_atom_site_label_2
_geom_angle_atom_site_label_3
_geom_angle
C2 Ru1 C1 38.46(15)
C2 Ru1 C3 38.69(15)
C1 Ru1 C3 64.21(16)
C2 Ru1 C4 64.02(15)
C1 Ru1 C4 63.63(15)
C3 Ru1 C4 37.97(15)
C2 Ru1 C5 63.70(16)
C1 Ru1 C5 37.94(15)
C3 Ru1 C5 63.30(17)
C4 Ru1 C5 37.51(16)
C2 Ru1 C21 134.71(15)
C1 Ru1 C21 105.39(15)
C3 Ru1 C21 168.96(14)
C4 Ru1 C21 135.49(15)
C5 Ru1 C21 106.40(15)
C2 Ru1 C22 163.17(15)
C1 Ru1 C22 124.73(15)
C3 Ru1 C22 146.91(15)
C4 Ru1 C22 112.71(15)
C5 Ru1 C22 103.13(14)
C21 Ru1 C22 35.46(13)
C2 Ru1 S1 110.79(11)
C1 Ru1 S1 108.50(11)
C3 Ru1 S1 141.16(12)
C4 Ru1 S1 172.06(11)
C5 Ru1 S1 135.42(12)
C21 Ru1 S1 43.37(9)
C22 Ru1 S1 70.36(10)
C2 Ru1 S2 152.70(12)
C1 Ru1 S2 163.41(12)
C3 Ru1 S2 118.30(11)
C4 Ru1 S2 107.42(11)
C5 Ru1 S2 126.54(11)
C21 Ru1 S2 70.49(9)
C22 Ru1 S2 43.48(9)
S1 Ru1 S2 79.93(3)
C2 Ru1 Ru2 115.54(11)
C1 Ru1 Ru2 145.31(12)
C3 Ru1 Ru2 111.66(11)
C4 Ru1 Ru2 135.87(12)
C5 Ru1 Ru2 173.36(12)
C21 Ru1 Ru2 78.91(9)
C22 Ru1 Ru2 78.79(9)
S1 Ru1 Ru2 51.21(2)
S2 Ru1 Ru2 50.91(2)
C13 Ru2 C14 38.5(2)
C13 Ru2 C15 62.82(19)
C14 Ru2 C15 36.9(2)
C13 Ru2 C12 38.0(2)
C14 Ru2 C12 63.3(2)
C15 Ru2 C12 62.28(18)
C13 Ru2 C11 62.24(17)
C14 Ru2 C11 61.92(19)
C15 Ru2 C11 37.01(18)
C12 Ru2 C11 36.64(18)
C13 Ru2 S2 128.58(18)
C14 Ru2 S2 102.87(15)
C15 Ru2 S2 109.43(14)
C12 Ru2 S2 165.73(15)
C11 Ru2 S2 141.90(14)
C13 Ru2 S1 113.92(18)
C14 Ru2 S1 149.4(2)
C15 Ru2 S1 161.85(15)
C12 Ru2 S1 103.52(13)
C11 Ru2 S1 124.89(15)
S2 Ru2 S1 86.71(3)
C13 Ru2 Ru1 169.91(19)
C14 Ru2 Ru1 151.48(19)
C15 Ru2 Ru1 125.82(14)
C12 Ru2 Ru1 137.82(15)
C11 Ru2 Ru1 120.51(12)
S2 Ru2 Ru1 56.32(2)
S1 Ru2 Ru1 56.15(2)
C33 Ru3 C34 38.69(16)
C33 Ru3 C32 38.15(16)
C34 Ru3 C32 64.00(16)
C33 Ru3 C35 63.84(16)
C34 Ru3 C35 37.84(16)
C32 Ru3 C35 63.47(16)
C33 Ru3 C31 63.02(16)
C34 Ru3 C31 63.08(16)
C32 Ru3 C31 37.33(16)
C35 Ru3 C31 37.74(16)
C33 Ru3 C51 102.70(16)
C34 Ru3 C51 111.02(15)
C32 Ru3 C51 126.85(17)
C35 Ru3 C51 144.75(16)
C31 Ru3 C51 164.01(17)
C33 Ru3 C52 117.24(16)
C34 Ru3 C52 101.27(15)
C32 Ru3 C52 154.24(17)
C35 Ru3 C52 118.76(17)
C31 Ru3 C52 155.90(17)
C51 Ru3 C52 35.62(16)
C33 Ru3 S4 153.58(12)
C34 Ru3 S4 118.35(12)
C32 Ru3 S4 161.78(12)
C35 Ru3 S4 106.42(12)
C31 Ru3 S4 125.50(12)
C51 Ru3 S4 70.49(13)
C52 Ru3 S4 43.38(12)
C33 Ru3 S3 113.47(12)
C34 Ru3 S3 144.96(13)
C32 Ru3 S3 108.62(12)
C35 Ru3 S3 170.73(12)
C31 Ru3 S3 133.01(12)
C51 Ru3 S3 43.46(11)
C52 Ru3 S3 70.50(12)
S4 Ru3 S3 79.79(4)
C33 Ru3 Ru4 154.89(12)
C34 Ru3 Ru4 163.56(13)
C32 Ru3 Ru4 121.79(12)
C35 Ru3 Ru4 128.00(12)
C31 Ru3 Ru4 111.09(11)
C51 Ru3 Ru4 78.55(9)
C52 Ru3 Ru4 78.54(10)
S4 Ru3 Ru4 50.82(2)
S3 Ru3 Ru4 50.73(3)
C42 Ru4 C41 37.86(16)
C42 Ru4 C45 63.21(16)
C41 Ru4 C45 38.20(16)
C42 Ru4 C43 37.67(16)
C41 Ru4 C43 63.13(15)
C45 Ru4 C43 62.65(15)
C42 Ru4 C44 63.29(15)
C41 Ru4 C44 63.37(15)
C45 Ru4 C44 37.25(15)
C43 Ru4 C44 37.79(15)
C42 Ru4 S3 157.92(12)
C41 Ru4 S3 153.43(13)
C45 Ru4 S3 117.14(12)
C43 Ru4 S3 120.95(12)
C44 Ru4 S3 102.85(11)
C42 Ru4 S4 101.25(11)
C41 Ru4 S4 114.37(12)
C45 Ru4 S4 150.81(13)
C43 Ru4 S4 121.07(12)
C44 Ru4 S4 158.65(11)
S3 Ru4 S4 86.75(4)
C42 Ru4 Ru3 144.48(12)
C41 Ru4 Ru3 121.47(11)
C45 Ru4 Ru3 122.13(11)
C43 Ru4 Ru3 174.93(10)
C44 Ru4 Ru3 144.82(11)
S3 Ru4 Ru3 56.18(3)
S4 Ru4 Ru3 55.92(3)
C21 S1 Ru2 107.04(13)
C21 S1 Ru1 64.29(12)
Ru2 S1 Ru1 72.64(3)
C22 S2 Ru2 107.19(13)
C22 S2 Ru1 64.30(12)
Ru2 S2 Ru1 72.77(3)
C51 S3 Ru4 106.92(17)
C51 S3 Ru3 63.64(13)
Ru4 S3 Ru3 73.09(3)
C52 S4 Ru4 107.17(16)
C52 S4 Ru3 64.09(13)
Ru4 S4 Ru3 73.26(3)
C5 C1 C2 107.7(4)
C5 C1 C6 126.0(4)
C2 C1 C6 126.2(4)
C5 C1 Ru1 72.2(2)
C2 C1 Ru1 70.1(2)
C6 C1 Ru1 125.8(3)
C1 C2 C3 107.9(4)
C1 C2 C7 125.6(4)
C3 C2 C7 126.4(4)
C1 C2 Ru1 71.5(2)
C3 C2 Ru1 71.5(2)
C7 C2 Ru1 126.2(3)
C4 C3 C2 107.8(4)
C4 C3 C8 124.3(4)
C2 C3 C8 127.7(4)
C4 C3 Ru1 72.0(2)
C2 C3 Ru1 69.8(2)
C8 C3 Ru1 127.7(3)
C5 C4 C3 108.0(4)
C5 C4 C9 126.4(4)
C3 C4 C9 125.5(4)
C5 C4 Ru1 71.3(2)
C3 C4 Ru1 70.0(2)
C9 C4 Ru1 128.0(3)
C4 C5 C1 108.6(4)
C4 C5 C10 125.1(4)
C1 C5 C10 126.2(4)
C4 C5 Ru1 71.2(2)
C1 C5 Ru1 69.8(2)
C10 C5 Ru1 125.7(3)
C12 C11 C15 109.5(5)
C12 C11 C16 120.4(6)
C15 C11 C16 129.9(6)
C12 C11 C16' 151.8(16)
C15 C11 C16' 98.0(16)
C16 C11 C16' 31.9(15)
C12 C11 Ru2 71.3(3)
C15 C11 Ru2 71.0(3)
C16 C11 Ru2 128.4(5)
C16' C11 Ru2 125.9(12)
C11 C12 C13 107.1(5)
C11 C12 C17 131.2(8)
C13 C12 C17 121.5(7)
C11 C12 C17' 103.5(15)
C13 C12 C17' 149.0(16)
C17 C12 C17' 29.0(14)
C11 C12 Ru2 72.1(3)
C13 C12 Ru2 69.4(3)
C17 C12 Ru2 127.4(6)
C17' C12 Ru2 117.0(12)
C12 C13 C14 107.2(4)
C12 C13 C18 134.1(9)
C14 C13 C18 118.5(9)
C12 C13 C18' 93.8(13)
C14 C13 C18' 158.6(13)
C18 C13 C18' 41.2(9)
C12 C13 Ru2 72.5(3)
C14 C13 Ru2 71.0(3)
C18 C13 Ru2 125.6(4)
C18' C13 Ru2 113.2(9)
C15 C14 C13 108.0(5)
C15 C14 C19 120.7(8)
C13 C14 C19 131.3(8)
C15 C14 C19' 164.8(14)
C13 C14 C19' 87.2(14)
C19 C14 C19' 44.1(10)
C15 C14 Ru2 72.7(3)
C13 C14 Ru2 70.5(3)
C19 C14 Ru2 123.8(4)
C19' C14 Ru2 114.8(10)
C14 C15 C11 108.3(5)
C14 C15 C20' 90.9(14)
C11 C15 C20' 159.9(14)
C14 C15 C20 130.8(7)
C11 C15 C20 120.8(7)
C20' C15 C20 39.9(11)
C14 C15 Ru2 70.4(3)
C11 C15 Ru2 72.0(3)
C20' C15 Ru2 121.8(9)
C20 C15 Ru2 126.6(4)
C22 C21 C26 119.2(3)
C22 C21 S1 119.5(3)
C26 C21 S1 121.3(3)
C22 C21 Ru1 72.4(2)
C26 C21 Ru1 127.8(3)
S1 C21 Ru1 72.34(12)
C21 C22 C23 119.6(3)
C21 C22 S2 119.3(3)
C23 C22 S2 121.0(3)
C21 C22 Ru1 72.1(2)
C23 C22 Ru1 128.8(3)
S2 C22 Ru1 72.23(12)
C24 C23 C22 119.3(4)
C23 C24 C25 120.8(4)
C26 C25 C24 121.6(4)
C25 C26 C21 119.1(4)
C32 C31 C35 109.0(4)
C32 C31 C36 125.2(5)
C35 C31 C36 125.4(4)
C32 C31 Ru3 70.4(2)
C35 C31 Ru3 70.8(2)
C36 C31 Ru3 130.3(3)
C31 C32 C33 107.9(4)
C31 C32 C37 125.8(4)
C33 C32 C37 126.2(4)
C31 C32 Ru3 72.2(2)
C33 C32 Ru3 70.2(2)
C37 C32 Ru3 126.7(3)
C32 C33 C34 107.8(4)
C32 C33 C38 125.9(4)
C34 C33 C38 126.1(4)
C32 C33 Ru3 71.6(2)
C34 C33 Ru3 71.1(2)
C38 C33 Ru3 127.1(3)
C35 C34 C33 107.7(4)
C35 C34 C39 126.0(4)
C33 C34 C39 126.2(4)
C35 C34 Ru3 71.8(2)
C33 C34 Ru3 70.2(2)
C39 C34 Ru3 126.4(3)
C34 C35 C31 107.6(4)
C34 C35 C40 126.2(5)
C31 C35 C40 126.1(5)
C34 C35 Ru3 70.3(2)
C31 C35 Ru3 71.5(2)
C40 C35 Ru3 127.3(3)
C42 C41 C45 107.2(4)
C42 C41 C46 126.0(4)
C45 C41 C46 126.4(4)
C42 C41 Ru4 70.9(2)
C45 C41 Ru4 71.4(2)
C46 C41 Ru4 128.2(3)
C43 C42 C41 108.3(4)
C43 C42 C47 126.6(4)
C41 C42 C47 125.0(4)
C43 C42 Ru4 71.9(2)
C41 C42 Ru4 71.2(2)
C47 C42 Ru4 124.4(3)
C42 C43 C44 108.4(4)
C42 C43 C48 126.1(4)
C44 C43 C48 125.4(4)
C42 C43 Ru4 70.4(2)
C44 C43 Ru4 71.7(2)
C48 C43 Ru4 125.6(3)
C45 C44 C43 107.2(4)
C45 C44 C49 127.7(4)
C43 C44 C49 125.0(4)
C45 C44 Ru4 70.7(2)
C43 C44 Ru4 70.5(2)
C49 C44 Ru4 125.8(3)
C44 C45 C41 108.8(4)
C44 C45 C50 125.3(4)
C41 C45 C50 125.7(4)
C44 C45 Ru4 72.1(2)
C41 C45 Ru4 70.4(2)
C50 C45 Ru4 127.8(3)
C52 C51 C56 119.4(4)
C52 C51 S3 119.6(3)
C56 C51 S3 121.0(4)
C52 C51 Ru3 72.4(2)
C56 C51 Ru3 129.1(3)
S3 C51 Ru3 72.90(14)
C51 C52 C53 119.5(4)
C51 C52 S4 119.3(3)
C53 C52 S4 121.1(4)
C51 C52 Ru3 72.0(2)
C53 C52 Ru3 128.3(3)
S4 C52 Ru3 72.53(14)
C54 C53 C52 118.9(6)
C53 C54 C55 121.8(6)
C56 C55 C54 121.6(6)
C55 C56 C51 118.7(6)
F1 B1 F2 107.4(6)
F1 B1 F3 110.1(7)
F2 B1 F3 111.2(6)
F1 B1 F4 110.4(6)
F2 B1 F4 108.1(6)
F3 B1 F4 109.6(5)
F5 B2 F6 112.3(6)
F5 B2 F7 108.7(6)
F6 B2 F7 108.2(5)
F5 B2 F8 111.3(6)
F6 B2 F8 109.2(5)
F7 B2 F8 106.8(5)

loop_
_geom_bond_atom_site_label_1
_geom_bond_atom_site_label_2
_geom_bond_distance
Ru1 C2 2.159(4)
Ru1 C1 2.178(4)
Ru1 C3 2.181(4)
Ru1 C4 2.208(4)
Ru1 C5 2.209(4)
Ru1 C21 2.307(3)
Ru1 C22 2.311(4)
Ru1 S1 2.4393(10)
Ru1 S2 2.4423(9)
Ru1 Ru2 2.8033(4)
Ru2 C13 2.154(4)
Ru2 C14 2.162(4)
Ru2 C15 2.191(4)
Ru2 C12 2.195(4)
Ru2 C11 2.205(4)
Ru2 S2 2.2782(10)
Ru2 S1 2.2894(10)
Ru3 C33 2.168(4)
Ru3 C34 2.180(4)
Ru3 C32 2.186(4)
Ru3 C35 2.200(4)
Ru3 C31 2.209(4)
Ru3 C51 2.295(4)
Ru3 C52 2.299(4)
Ru3 S4 2.4382(11)
Ru3 S3 2.4479(10)
Ru3 Ru4 2.8190(4)
Ru4 C42 2.179(4)
Ru4 C41 2.183(4)
Ru4 C45 2.196(4)
Ru4 C43 2.198(4)
Ru4 C44 2.215(4)
Ru4 S3 2.2809(11)
Ru4 S4 2.2819(10)
S1 C21 1.758(4)
S2 C22 1.765(4)
S3 C51 1.762(4)
S4 C52 1.756(5)
C1 C5 1.426(6)
C1 C2 1.428(6)
C1 C6 1.505(6)
C2 C3 1.438(6)
C2 C7 1.499(6)
C3 C4 1.428(6)
C3 C8 1.495(6)
C4 C5 1.420(6)
C4 C9 1.499(6)
C5 C10 1.495(6)
C11 C12 1.383(7)
C11 C15 1.395(7)
C11 C16 1.531(11)
C11 C16' 1.53(3)
C12 C13 1.418(8)
C12 C17 1.471(14)
C12 C17' 1.74(4)
C13 C14 1.423(8)
C13 C18 1.498(9)
C13 C18' 1.79(3)
C14 C15 1.377(8)
C14 C19 1.551(10)
C14 C19' 1.71(3)
C15 C20' 1.50(3)
C15 C20 1.562(9)
C21 C22 1.406(5)
C21 C26 1.421(5)
C22 C23 1.419(5)
C23 C24 1.359(6)
C24 C25 1.394(6)
C25 C26 1.356(6)
C31 C32 1.407(6)
C31 C35 1.426(6)
C31 C36 1.511(6)
C32 C33 1.423(6)
C32 C37 1.506(6)
C33 C34 1.440(6)
C33 C38 1.501(6)
C34 C35 1.420(6)
C34 C39 1.489(6)
C35 C40 1.502(6)
C41 C42 1.415(6)
C41 C45 1.433(6)
C41 C46 1.501(6)
C42 C43 1.413(6)
C42 C47 1.514(6)
C43 C44 1.429(6)
C43 C48 1.506(6)
C44 C45 1.409(6)
C44 C49 1.493(6)
C45 C50 1.507(6)
C51 C52 1.405(6)
C51 C56 1.414(6)
C52 C53 1.430(6)
C53 C54 1.344(9)
C54 C55 1.378(9)
C55 C56 1.370(8)
F1 B1 1.318(8)
F2 B1 1.320(7)
F3 B1 1.332(8)
F4 B1 1.366(8)
F5 B2 1.323(7)
F6 B2 1.345(7)
F7 B2 1.372(7)
F8 B2 1.382(7)
